data_7227563
loop_
_publ_author_name
'August Ridenour, J.'
'Carter, Korey P.'
'Cahill, Christopher L.'

_publ_section_title
;
 RE-p-halobenzoic acid--terpyridine complexes, part III: structural and
 supramolecular trends in a series of p-iodobenzoic acid rare-earth hybrid
 materials
;
_journal_issue 8
_journal_name_full CrystEngComm
_journal_page_first 1190
_journal_paper_doi 10.1039/C6CE02356H
_journal_volume 19
_journal_year 2017
_chemical_formula_sum 'C72 H50 I6 N6 O14 Yb2'
_chemical_formula_weight 2330.66
_space_group_crystal_system triclinic
_space_group_IT_number 2
_space_group_name_Hall '-P 1'
_space_group_name_H-M_alt 'P -1'
_symmetry_cell_setting triclinic
_symmetry_Int_Tables_number 2
_symmetry_space_group_name_Hall '-P 1'
_symmetry_space_group_name_H-M 'P -1'
_atom_sites_solution_hydrogens mixed
_audit_creation_method SHELXL-2014/7
_audit_update_record
;
2016-11-03 deposited with the CCDC.
2017-01-30 downloaded from the CCDC.
;
_cell_angle_alpha 68.862(2)
_cell_angle_beta 88.3120(10)
_cell_angle_gamma 72.6240(10)
_cell_formula_units_Z 1
_cell_length_a 11.1925(5)
_cell_length_b 12.7725(5)
_cell_length_c 14.4360(6)
_cell_measurement_reflns_used 27131
_cell_measurement_temperature 293(2)
_cell_measurement_theta_max 46.410
_cell_measurement_theta_min 4.673
_cell_volume 1829.91(14)
_computing_cell_refinement 'SAINT, Bruker-AXS'
_computing_data_collection 'APEX, Bruker-AXS'
_computing_data_reduction 'SAINT, Bruker-AXS'
_computing_molecular_graphics 'WinGX (Farrugia, 2012)'
_computing_publication_material 'Crystal Maker (Palmer, 2009)'
_computing_structure_refinement 'SHELXL-2014/7 (Sheldrick, 2014)'
_computing_structure_solution 'Superflip (Chapuis, 2007)'
_diffrn_ambient_temperature 293
_diffrn_measured_fraction_theta_full 1.000
_diffrn_measured_fraction_theta_max 0.973
_diffrn_measurement_device_type 'Bruker SMART APEXII'
_diffrn_measurement_method 'omega scans'
_diffrn_radiation_probe x-ray
_diffrn_radiation_type MoK\a
_diffrn_radiation_wavelength 0.71073
_diffrn_reflns_av_R_equivalents 0.0433
_diffrn_reflns_av_unetI/netI 0.0570
_diffrn_reflns_Laue_measured_fraction_full 1.000
_diffrn_reflns_Laue_measured_fraction_max 0.973
_diffrn_reflns_limit_h_max 15
_diffrn_reflns_limit_h_min -15
_diffrn_reflns_limit_k_max 17
_diffrn_reflns_limit_k_min -17
_diffrn_reflns_limit_l_max 20
_diffrn_reflns_limit_l_min -20
_diffrn_reflns_number 27129
_diffrn_reflns_point_group_measured_fraction_full 1.000
_diffrn_reflns_point_group_measured_fraction_max 0.973
_diffrn_reflns_theta_full 25.500
_diffrn_reflns_theta_max 29.652
_diffrn_reflns_theta_min 1.518
_diffrn_source 'fine-focused sealed tube'
_diffrn_source_type Siemens
_exptl_absorpt_coefficient_mu 5.138
_exptl_absorpt_correction_T_max 0.7459
_exptl_absorpt_correction_T_min 0.5711
_exptl_absorpt_correction_type multi-scan
_exptl_absorpt_process_details 'SADABS, G. Sheldrick (2015)'
_exptl_crystal_colour Colorless
_exptl_crystal_density_diffrn 2.115
_exptl_crystal_description Plate
_exptl_crystal_F_000 1094
_exptl_crystal_recrystallization_method Hydrothermal
_exptl_crystal_size_max 0.259
_exptl_crystal_size_mid 0.229
_exptl_crystal_size_min 0.086
_refine_diff_density_max 1.784
_refine_diff_density_min -2.138
_refine_diff_density_rms 0.145
_refine_ls_extinction_method none
_refine_ls_goodness_of_fit_ref 1.041
_refine_ls_hydrogen_treatment mixed
_refine_ls_matrix_type full
_refine_ls_number_parameters 469
_refine_ls_number_reflns 10070
_refine_ls_number_restraints 2
_refine_ls_restrained_S_all 1.041
_refine_ls_R_factor_all 0.0654
_refine_ls_R_factor_gt 0.0449
_refine_ls_shift/su_max 0.001
_refine_ls_shift/su_mean 0.000
_refine_ls_structure_factor_coef Fsqd
_refine_ls_weighting_details 'w=1/[\s^2^(Fo^2^)+(0.0451P)^2^+1.2386P] where P=(Fo^2^+2Fc^2^)/3'
_refine_ls_weighting_scheme calc
_refine_ls_wR_factor_gt 0.0996
_refine_ls_wR_factor_ref 0.1092
_reflns_Friedel_coverage 0.000
_reflns_number_gt 7559
_reflns_number_total 10070
_reflns_threshold_expression 'I > 2\s(I)'
_cod_data_source_file c6ce02356h2.cif
_cod_data_source_block Complex_13
_cod_depositor_comments 'Adding full bibliography for 7227558--7227578.cif.'
_cod_original_cell_volume 1829.91(13)
_cod_database_code 7227563
_shelx_space_group_comment
;
The symmetry employed for this shelxl refinement is uniquely defined
by the following loop, which should always be used as a source of
symmetry information in preference to the above space-group names.
They are only intended as comments.
;
_shelx_estimated_absorpt_t_min 0.350
_shelx_estimated_absorpt_t_max 0.666

loop_
_space_group_symop_operation_xyz
'x, y, z'
'-x, -y, -z'

loop_
_atom_site_label
_atom_site_type_symbol
_atom_site_fract_x
_atom_site_fract_y
_atom_site_fract_z
_atom_site_U_iso_or_equiv
_atom_site_adp_type
_atom_site_occupancy
_atom_site_site_symmetry_order
_atom_site_calc_flag
_atom_site_refinement_flags_posn
_atom_site_refinement_flags_adp
_atom_site_refinement_flags_occupancy
_atom_site_disorder_assembly
_atom_site_disorder_group
Yb1 Yb 0.36056(2) 0.21760(2) 0.49098(2) 0.03037(7) Uani 1 1 d . . . . .
I1 I 0.82905(7) 0.37064(7) -0.03877(5) 0.1064(2) Uani 1 1 d . . . . .
O5 O 0.4815(3) 0.0510(3) 0.6069(3) 0.0396(9) Uani 1 1 d . . . . .
O6 O 0.3743(3) 0.1117(3) 0.3940(3) 0.0386(9) Uani 1 1 d . . . . .
O2 O 0.4013(3) 0.3529(3) 0.3334(3) 0.0416(9) Uani 1 1 d . . . . .
O1 O 0.5630(4) 0.2074(4) 0.4222(3) 0.0477(10) Uani 1 1 d . . . . .
O4 O 0.2406(3) 0.2161(3) 0.6351(3) 0.0404(9) Uani 1 1 d . . . . .
N2 N 0.2546(4) 0.4274(4) 0.4800(3) 0.0357(10) Uani 1 1 d . . . . .
O3 O 0.2173(4) 0.1059(4) 0.5548(3) 0.0485(10) Uani 1 1 d . . . . .
N1 N 0.4766(4) 0.2930(4) 0.5848(3) 0.0362(10) Uani 1 1 d . . . . .
N3 N 0.1532(4) 0.3237(4) 0.3865(4) 0.0435(11) Uani 1 1 d . . . . .
C18 C 0.6917(6) 0.2193(5) 0.2462(5) 0.0479(14) Uani 1 1 d . . . . .
H18 H 0.7155 0.1468 0.2991 0.058 Uiso 1 1 calc R U . . .
C6 C 0.3023(5) 0.4719(4) 0.5367(4) 0.0398(13) Uani 1 1 d . . . . .
C23 C 0.1922(5) 0.1428(5) 0.6258(4) 0.0374(12) Uani 1 1 d . . . . .
C16 C 0.5135(5) 0.2901(5) 0.3404(4) 0.0378(12) Uani 1 1 d . . . . .
C5 C 0.4265(5) 0.3998(4) 0.5908(4) 0.0340(11) Uani 1 1 d . . . . .
C11 C 0.0965(5) 0.4392(5) 0.3647(4) 0.0458(14) Uani 1 1 d . . . . .
C3 C 0.6088(6) 0.3762(6) 0.6874(5) 0.0524(16) Uani 1 1 d . . . . .
H3 H 0.6526 0.4039 0.7222 0.063 Uiso 1 1 calc R U . . .
C30 C 0.5547(5) -0.0513(4) 0.6499(4) 0.0311(11) Uani 1 1 d . . . . .
C31 C 0.5621(5) -0.1025(4) 0.7609(4) 0.0315(11) Uani 1 1 d . . . . .
C17 C 0.5887(5) 0.3092(5) 0.2519(4) 0.0381(12) Uani 1 1 d . . . . .
C36 C 0.6460(6) -0.2122(5) 0.8136(4) 0.0443(14) Uani 1 1 d . . . . .
H36 H 0.6958 -0.2555 0.7790 0.053 Uiso 1 1 calc R U . . .
C12 C -0.0044(6) 0.5032(7) 0.2915(6) 0.072(2) Uani 1 1 d . . . . .
H12 H -0.0419 0.5836 0.2763 0.086 Uiso 1 1 calc R U . . .
C34 C 0.5829(6) -0.1953(5) 0.9676(4) 0.0485(15) Uani 1 1 d . . . . .
C2 C 0.6606(6) 0.2674(5) 0.6813(5) 0.0495(15) Uani 1 1 d . . . . .
H2 H 0.7405 0.2201 0.7115 0.059 Uiso 1 1 calc R U . . .
C13 C -0.0473(7) 0.4451(8) 0.2423(7) 0.085(3) Uani 1 1 d . . . . .
H13 H -0.1112 0.4870 0.1909 0.102 Uiso 1 1 calc R U . . .
C32 C 0.4845(5) -0.0421(5) 0.8136(4) 0.0424(13) Uani 1 1 d . . . . .
H32 H 0.4249 0.0301 0.7791 0.051 Uiso 1 1 calc R U . . .
C20 C 0.7256(6) 0.3435(6) 0.0867(5) 0.0526(16) Uani 1 1 d . . . . .
C33 C 0.4937(6) -0.0868(5) 0.9164(5) 0.0485(15) Uani 1 1 d . . . . .
H33 H 0.4412 -0.0451 0.9509 0.058 Uiso 1 1 calc R U . . .
C24 C 0.1038(5) 0.0993(5) 0.6972(4) 0.0386(12) Uani 1 1 d . . . . .
C1 C 0.5918(5) 0.2291(5) 0.6295(5) 0.0461(14) Uani 1 1 d . . . . .
H1 H 0.6274 0.1552 0.6257 0.055 Uiso 1 1 calc R U . . .
C10 C 0.1462(5) 0.4934(5) 0.4238(4) 0.0408(13) Uani 1 1 d . . . . .
C29 C 0.0920(6) 0.1168(6) 0.7863(5) 0.0495(15) Uani 1 1 d . . . . .
H29 H 0.1428 0.1539 0.8036 0.059 Uiso 1 1 calc R U . . .
C21 C 0.6251(7) 0.4355(6) 0.0905(5) 0.0612(18) Uani 1 1 d . . . . .
H21 H 0.6037 0.5087 0.0385 0.073 Uiso 1 1 calc R U . . .
C4 C 0.4901(6) 0.4439(5) 0.6406(5) 0.0479(15) Uani 1 1 d . . . . .
H4 H 0.4536 0.5186 0.6427 0.057 Uiso 1 1 calc R U . . .
C22 C 0.5563(6) 0.4168(5) 0.1735(5) 0.0508(15) Uani 1 1 d . . . . .
H22 H 0.4874 0.4778 0.1763 0.061 Uiso 1 1 calc R U . . .
C15 C 0.1053(6) 0.2699(6) 0.3394(5) 0.0562(17) Uani 1 1 d . . . . .
H15 H 0.1426 0.1893 0.3553 0.067 Uiso 1 1 calc R U . . .
C28 C 0.0058(6) 0.0800(6) 0.8499(5) 0.0584(17) Uani 1 1 d . . . . .
H28 H -0.0014 0.0919 0.9100 0.070 Uiso 1 1 calc R U . . .
I3A I 0.6209(5) -0.2561(5) 1.1256(4) 0.0645(9) Uani 0.58(4) 1 d . . P A 1
I3B I 0.587(3) -0.2609(7) 1.1194(7) 0.088(3) Uani 0.42(4) 1 d . . P A 2
I2 I -0.20426(6) -0.02764(7) 0.91666(4) 0.0984(2) Uani 1 1 d . . . . .
OW1 O 0.1875(6) -0.0764(7) 0.4919(5) 0.0873(18) Uani 1 1 d D . . . .
C25 C 0.0269(5) 0.0438(5) 0.6712(5) 0.0466(14) Uani 1 1 d . . . . .
H25 H 0.0343 0.0311 0.6115 0.056 Uiso 1 1 calc R U . . .
C35 C 0.6578(6) -0.2589(5) 0.9166(4) 0.0504(15) Uani 1 1 d . . . . .
H35 H 0.7154 -0.3324 0.9510 0.060 Uiso 1 1 calc R U . . .
C9 C 0.0781(6) 0.6040(5) 0.4241(5) 0.0549(17) Uani 1 1 d . . . . .
H9 H 0.0027 0.6474 0.3846 0.066 Uiso 1 1 calc R U . . .
C26 C -0.0602(6) 0.0079(6) 0.7352(5) 0.0529(16) Uani 1 1 d . . . . .
H26 H -0.1122 -0.0281 0.7178 0.063 Uiso 1 1 calc R U . . .
C7 C 0.2388(6) 0.5822(5) 0.5403(5) 0.0525(16) Uani 1 1 d . . . . .
H7 H 0.2729 0.6114 0.5801 0.063 Uiso 1 1 calc R U . . .
C19 C 0.7591(6) 0.2354(6) 0.1636(5) 0.0581(17) Uani 1 1 d . . . . .
H19 H 0.8266 0.1738 0.1599 0.070 Uiso 1 1 calc R U . . .
C27 C -0.0702(5) 0.0249(6) 0.8233(5) 0.0501(15) Uani 1 1 d . . . . .
C14 C 0.0036(7) 0.3275(8) 0.2688(6) 0.080(3) Uani 1 1 d . . . . .
H14 H -0.0291 0.2861 0.2402 0.096 Uiso 1 1 calc R U . . .
C8 C 0.1258(7) 0.6476(5) 0.4848(6) 0.0629(19) Uani 1 1 d . . . . .
H8 H 0.0818 0.7204 0.4879 0.075 Uiso 1 1 calc R U . . .
HW1A H 0.261(3) -0.118(7) 0.509(7) 0.11(4) Uiso 1 1 d D . . . .
HW1B H 0.198(7) -0.022(5) 0.504(6) 0.08(3) Uiso 1 1 d D . . . .

loop_
_atom_site_aniso_label
_atom_site_aniso_U_11
_atom_site_aniso_U_22
_atom_site_aniso_U_33
_atom_site_aniso_U_23
_atom_site_aniso_U_13
_atom_site_aniso_U_12
Yb1 0.03271(12) 0.02331(11) 0.03068(12) -0.01090(9) 0.00379(9) -0.00138(8)
I1 0.1059(5) 0.1203(5) 0.0712(4) -0.0250(4) 0.0530(4) -0.0211(4)
O5 0.048(2) 0.0236(17) 0.037(2) -0.0093(16) -0.0001(17) 0.0007(16)
O6 0.047(2) 0.0324(19) 0.033(2) -0.0171(16) 0.0028(17) -0.0013(16)
O2 0.042(2) 0.033(2) 0.047(2) -0.0171(18) 0.0138(18) -0.0065(17)
O1 0.043(2) 0.055(3) 0.039(2) -0.013(2) 0.0085(18) -0.0119(19)
O4 0.042(2) 0.034(2) 0.045(2) -0.0158(18) 0.0111(18) -0.0116(17)
N2 0.038(2) 0.028(2) 0.034(2) -0.0079(19) 0.0103(19) -0.0044(18)
O3 0.054(2) 0.051(2) 0.047(2) -0.025(2) 0.014(2) -0.016(2)
N1 0.039(2) 0.029(2) 0.041(3) -0.016(2) 0.006(2) -0.0064(19)
N3 0.037(3) 0.041(3) 0.045(3) -0.016(2) 0.000(2) -0.002(2)
C18 0.046(3) 0.041(3) 0.047(4) -0.010(3) 0.009(3) -0.007(3)
C6 0.048(3) 0.028(3) 0.042(3) -0.015(2) 0.018(3) -0.008(2)
C23 0.029(3) 0.029(3) 0.042(3) -0.008(2) 0.002(2) 0.002(2)
C16 0.044(3) 0.032(3) 0.042(3) -0.016(2) 0.007(3) -0.014(2)
C5 0.042(3) 0.030(3) 0.031(3) -0.013(2) 0.013(2) -0.012(2)
C11 0.038(3) 0.039(3) 0.043(3) -0.007(3) 0.001(3) 0.002(2)
C3 0.065(4) 0.066(4) 0.042(4) -0.027(3) 0.014(3) -0.034(4)
C30 0.036(3) 0.028(2) 0.032(3) -0.013(2) 0.000(2) -0.009(2)
C31 0.036(3) 0.027(2) 0.031(3) -0.010(2) 0.004(2) -0.010(2)
C17 0.043(3) 0.037(3) 0.038(3) -0.017(2) 0.009(2) -0.015(2)
C36 0.062(4) 0.032(3) 0.033(3) -0.012(2) 0.009(3) -0.006(3)
C12 0.049(4) 0.055(4) 0.079(6) -0.010(4) -0.020(4) 0.014(3)
C34 0.071(4) 0.043(3) 0.033(3) -0.012(3) 0.014(3) -0.023(3)
C2 0.045(3) 0.049(4) 0.052(4) -0.016(3) 0.004(3) -0.014(3)
C13 0.063(5) 0.088(6) 0.079(6) -0.029(5) -0.034(4) 0.011(4)
C32 0.039(3) 0.038(3) 0.046(3) -0.017(3) 0.005(3) -0.004(2)
C20 0.053(4) 0.063(4) 0.042(4) -0.019(3) 0.013(3) -0.019(3)
C33 0.052(4) 0.049(3) 0.043(3) -0.021(3) 0.017(3) -0.009(3)
C24 0.033(3) 0.034(3) 0.042(3) -0.009(2) 0.006(2) -0.006(2)
C1 0.042(3) 0.036(3) 0.061(4) -0.020(3) 0.007(3) -0.011(3)
C10 0.034(3) 0.033(3) 0.045(3) -0.008(2) 0.012(2) -0.002(2)
C29 0.054(4) 0.055(4) 0.045(4) -0.018(3) 0.009(3) -0.026(3)
C21 0.082(5) 0.047(4) 0.047(4) -0.010(3) 0.022(4) -0.018(3)
C4 0.063(4) 0.041(3) 0.051(4) -0.029(3) 0.015(3) -0.019(3)
C22 0.057(4) 0.043(3) 0.047(4) -0.017(3) 0.010(3) -0.007(3)
C15 0.050(4) 0.059(4) 0.060(4) -0.030(4) -0.004(3) -0.007(3)
C28 0.057(4) 0.070(5) 0.043(4) -0.017(3) 0.008(3) -0.018(4)
I3A 0.088(3) 0.0596(11) 0.0312(6) -0.0049(7) 0.0071(12) -0.0169(9)
I3B 0.161(7) 0.0612(12) 0.0316(16) -0.0100(12) 0.034(3) -0.029(3)
I2 0.0739(4) 0.1591(6) 0.0678(4) -0.0205(4) 0.0201(3) -0.0716(4)
OW1 0.068(4) 0.101(5) 0.099(5) -0.061(4) -0.020(3) -0.003(4)
C25 0.044(3) 0.042(3) 0.050(4) -0.018(3) 0.003(3) -0.007(3)
C35 0.073(4) 0.032(3) 0.033(3) -0.003(2) 0.002(3) -0.009(3)
C9 0.048(4) 0.033(3) 0.065(4) -0.011(3) 0.008(3) 0.005(3)
C26 0.043(3) 0.052(4) 0.067(5) -0.022(3) 0.002(3) -0.019(3)
C7 0.063(4) 0.032(3) 0.062(4) -0.024(3) 0.018(3) -0.006(3)
C19 0.051(4) 0.059(4) 0.052(4) -0.018(3) 0.016(3) -0.003(3)
C27 0.033(3) 0.057(4) 0.056(4) -0.010(3) 0.004(3) -0.020(3)
C14 0.063(5) 0.100(7) 0.080(6) -0.048(5) -0.022(4) -0.008(5)
C8 0.069(5) 0.031(3) 0.079(5) -0.023(3) 0.024(4) 0.000(3)

loop_
_atom_type_symbol
_atom_type_description
_atom_type_scat_dispersion_real
_atom_type_scat_dispersion_imag
_atom_type_scat_source
C C 0.0033 0.0016 'International Tables Vol C Tables 4.2.6.8 and 6.1.1.4'
H H 0.0000 0.0000 'International Tables Vol C Tables 4.2.6.8 and 6.1.1.4'
N N 0.0061 0.0033 'International Tables Vol C Tables 4.2.6.8 and 6.1.1.4'
O O 0.0106 0.0060 'International Tables Vol C Tables 4.2.6.8 and 6.1.1.4'
I I -0.4742 1.8119 'International Tables Vol C Tables 4.2.6.8 and 6.1.1.4'
Yb Yb -0.3850 5.5486 'International Tables Vol C Tables 4.2.6.8 and 6.1.1.4'

loop_
_geom_angle_atom_site_label_1
_geom_angle_atom_site_label_2
_geom_angle_atom_site_label_3
_geom_angle
_geom_angle_site_symmetry_1
_geom_angle_site_symmetry_3
O5 Yb1 O6 86.49(13) . .
O5 Yb1 O3 76.69(14) . .
O6 Yb1 O3 75.89(14) . .
O5 Yb1 O1 80.00(14) . .
O6 Yb1 O1 74.67(14) . .
O3 Yb1 O1 143.24(14) . .
O5 Yb1 O2 133.25(13) . .
O6 Yb1 O2 79.23(13) . .
O3 Yb1 O2 139.35(14) . .
O1 Yb1 O2 53.34(13) . .
O5 Yb1 O4 79.88(13) . .
O6 Yb1 O4 129.59(13) . .
O3 Yb1 O4 53.79(13) . .
O1 Yb1 O4 146.99(13) . .
O2 Yb1 O4 141.34(12) . .
O5 Yb1 N1 77.60(14) . .
O6 Yb1 N1 146.43(14) . .
O3 Yb1 N1 127.15(14) . .
O1 Yb1 N1 73.58(14) . .
O2 Yb1 N1 90.38(14) . .
O4 Yb1 N1 76.71(14) . .
O5 Yb1 N3 146.95(15) . .
O6 Yb1 N3 79.17(14) . .
O3 Yb1 N3 71.01(15) . .
O1 Yb1 N3 123.41(15) . .
O2 Yb1 N3 73.11(14) . .
O4 Yb1 N3 86.59(14) . .
N1 Yb1 N3 128.36(14) . .
O5 Yb1 N2 135.76(14) . .
O6 Yb1 N2 137.74(14) . .
O3 Yb1 N2 108.15(14) . .
O1 Yb1 N2 108.40(14) . .
O2 Yb1 N2 71.28(13) . .
O4 Yb1 N2 70.26(13) . .
N1 Yb1 N2 64.50(14) . .
N3 Yb1 N2 63.86(15) . .
O5 Yb1 C23 76.42(14) . .
O6 Yb1 C23 102.79(15) . .
O3 Yb1 C23 26.96(14) . .
O1 Yb1 C23 156.40(14) . .
O2 Yb1 C23 150.10(13) . .
O4 Yb1 C23 26.84(14) . .
N1 Yb1 C23 101.90(16) . .
N3 Yb1 C23 77.97(15) . .
N2 Yb1 C23 89.41(14) . .
O5 Yb1 C16 106.56(15) . .
O6 Yb1 C16 72.18(14) . .
O3 Yb1 C16 147.56(14) . .
O1 Yb1 C16 26.98(14) . .
O2 Yb1 C16 26.72(13) . .
O4 Yb1 C16 158.12(14) . .
N1 Yb1 C16 84.20(15) . .
N3 Yb1 C16 97.20(16) . .
N2 Yb1 C16 92.01(14) . .
C23 Yb1 C16 173.74(16) . .
C30 O5 Yb1 162.9(4) . .
C30 O6 Yb1 146.6(3) 2_656 .
C16 O2 Yb1 92.5(3) . .
C16 O1 Yb1 92.4(3) . .
C23 O4 Yb1 92.1(3) . .
C10 N2 C6 118.5(5) . .
C10 N2 Yb1 121.2(4) . .
C6 N2 Yb1 120.1(3) . .
C23 O3 Yb1 93.6(3) . .
C1 N1 C5 117.7(5) . .
C1 N1 Yb1 121.0(3) . .
C5 N1 Yb1 121.4(3) . .
C11 N3 C15 117.5(5) . .
C11 N3 Yb1 121.4(4) . .
C15 N3 Yb1 120.4(4) . .
C19 C18 C17 121.2(6) . .
C19 C18 H18 119.4 . .
C17 C18 H18 119.4 . .
N2 C6 C7 121.3(6) . .
N2 C6 C5 116.3(4) . .
C7 C6 C5 122.3(5) . .
O4 C23 O3 120.5(5) . .
O4 C23 C24 120.5(5) . .
O3 C23 C24 119.0(5) . .
O4 C23 Yb1 61.0(3) . .
O3 C23 Yb1 59.5(3) . .
C24 C23 Yb1 178.2(4) . .
O2 C16 O1 120.1(5) . .
O2 C16 C17 120.6(5) . .
O1 C16 C17 119.3(5) . .
O2 C16 Yb1 60.8(3) . .
O1 C16 Yb1 60.6(3) . .
C17 C16 Yb1 167.0(4) . .
N1 C5 C4 122.2(5) . .
N1 C5 C6 117.1(5) . .
C4 C5 C6 120.7(5) . .
N3 C11 C12 121.5(6) . .
N3 C11 C10 115.9(5) . .
C12 C11 C10 122.6(6) . .
C2 C3 C4 118.7(6) . .
C2 C3 H3 120.7 . .
C4 C3 H3 120.7 . .
O5 C30 O6 124.4(5) . 2_656
O5 C30 C31 117.6(4) . .
O6 C30 C31 117.9(4) 2_656 .
C36 C31 C32 118.3(5) . .
C36 C31 C30 120.8(5) . .
C32 C31 C30 120.9(5) . .
C22 C17 C18 118.6(5) . .
C22 C17 C16 120.5(5) . .
C18 C17 C16 120.9(5) . .
C35 C36 C31 121.5(5) . .
C35 C36 H36 119.2 . .
C31 C36 H36 119.2 . .
C13 C12 C11 118.9(7) . .
C13 C12 H12 120.6 . .
C11 C12 H12 120.6 . .
C35 C34 C33 120.6(6) . .
C35 C34 I3B 121.8(6) . .
C33 C34 I3B 117.4(6) . .
C35 C34 I3A 118.5(5) . .
C33 C34 I3A 120.5(5) . .
C3 C2 C1 118.8(6) . .
C3 C2 H2 120.6 . .
C1 C2 H2 120.6 . .
C14 C13 C12 119.8(7) . .
C14 C13 H13 120.1 . .
C12 C13 H13 120.1 . .
C33 C32 C31 121.4(5) . .
C33 C32 H32 119.3 . .
C31 C32 H32 119.3 . .
C19 C20 C21 121.2(6) . .
C19 C20 I1 119.8(5) . .
C21 C20 I1 119.0(5) . .
C32 C33 C34 119.0(5) . .
C32 C33 H33 120.5 . .
C34 C33 H33 120.5 . .
C29 C24 C25 119.5(5) . .
C29 C24 C23 121.6(5) . .
C25 C24 C23 118.9(5) . .
N1 C1 C2 123.2(5) . .
N1 C1 H1 118.4 . .
C2 C1 H1 118.4 . .
N2 C10 C9 123.0(6) . .
N2 C10 C11 116.3(5) . .
C9 C10 C11 120.6(5) . .
C24 C29 C28 120.8(6) . .
C24 C29 H29 119.6 . .
C28 C29 H29 119.6 . .
C20 C21 C22 118.7(6) . .
C20 C21 H21 120.6 . .
C22 C21 H21 120.6 . .
C5 C4 C3 119.5(5) . .
C5 C4 H4 120.3 . .
C3 C4 H4 120.3 . .
C17 C22 C21 121.1(6) . .
C17 C22 H22 119.5 . .
C21 C22 H22 119.5 . .
N3 C15 C14 123.6(7) . .
N3 C15 H15 118.2 . .
C14 C15 H15 118.2 . .
C29 C28 C27 119.3(6) . .
C29 C28 H28 120.3 . .
C27 C28 H28 120.3 . .
HW1A OW1 HW1B 93(8) . .
C26 C25 C24 119.4(6) . .
C26 C25 H25 120.3 . .
C24 C25 H25 120.3 . .
C34 C35 C36 119.1(6) . .
C34 C35 H35 120.5 . .
C36 C35 H35 120.5 . .
C8 C9 C10 118.1(6) . .
C8 C9 H9 120.9 . .
C10 C9 H9 120.9 . .
C27 C26 C25 120.6(6) . .
C27 C26 H26 119.7 . .
C25 C26 H26 119.7 . .
C8 C7 C6 119.7(6) . .
C8 C7 H7 120.2 . .
C6 C7 H7 120.2 . .
C20 C19 C18 119.2(6) . .
C20 C19 H19 120.4 . .
C18 C19 H19 120.4 . .
C26 C27 C28 120.4(6) . .
C26 C27 I2 119.5(5) . .
C28 C27 I2 120.0(5) . .
C13 C14 C15 118.4(7) . .
C13 C14 H14 120.8 . .
C15 C14 H14 120.8 . .
C7 C8 C9 119.3(6) . .
C7 C8 H8 120.3 . .
C9 C8 H8 120.3 . .

loop_
_geom_bond_atom_site_label_1
_geom_bond_atom_site_label_2
_geom_bond_distance
_geom_bond_site_symmetry_2
Yb1 O5 2.238(3) .
Yb1 O6 2.245(3) .
Yb1 O3 2.405(4) .
Yb1 O1 2.434(4) .
Yb1 O2 2.438(4) .
Yb1 O4 2.440(4) .
Yb1 N1 2.498(4) .
Yb1 N3 2.521(5) .
Yb1 N2 2.534(4) .
Yb1 C23 2.787(6) .
Yb1 C16 2.791(6) .
I1 C20 2.099(6) .
O5 C30 1.252(6) .
O6 C30 1.260(6) 2_656
O2 C16 1.256(6) .
O1 C16 1.267(6) .
O4 C23 1.259(6) .
N2 C10 1.340(7) .
N2 C6 1.349(7) .
O3 C23 1.266(7) .
N1 C1 1.336(7) .
N1 C5 1.345(6) .
N3 C11 1.340(7) .
N3 C15 1.341(8) .
C18 C19 1.378(8) .
C18 C17 1.388(8) .
C18 H18 0.9300 .
C6 C7 1.395(7) .
C6 C5 1.473(8) .
C23 C24 1.486(8) .
C16 C17 1.495(8) .
C5 C4 1.380(8) .
C11 C12 1.398(8) .
C11 C10 1.484(9) .
C3 C2 1.371(9) .
C3 C4 1.384(9) .
C3 H3 0.9300 .
C30 O6 1.260(6) 2_656
C30 C31 1.490(7) .
C31 C36 1.383(7) .
C31 C32 1.384(7) .
C17 C22 1.380(8) .
C36 C35 1.382(8) .
C36 H36 0.9300 .
C12 C13 1.378(11) .
C12 H12 0.9300 .
C34 C35 1.376(8) .
C34 C33 1.394(8) .
C34 I3B 2.041(10) .
C34 I3A 2.138(8) .
C2 C1 1.384(8) .
C2 H2 0.9300 .
C13 C14 1.347(11) .
C13 H13 0.9300 .
C32 C33 1.378(8) .
C32 H32 0.9300 .
C20 C19 1.375(9) .
C20 C21 1.379(9) .
C33 H33 0.9300 .
C24 C29 1.378(8) .
C24 C25 1.400(8) .
C1 H1 0.9300 .
C10 C9 1.392(8) .
C29 C28 1.380(9) .
C29 H29 0.9300 .
C21 C22 1.391(9) .
C21 H21 0.9300 .
C4 H4 0.9300 .
C22 H22 0.9300 .
C15 C14 1.379(9) .
C15 H15 0.9300 .
C28 C27 1.392(9) .
C28 H28 0.9300 .
I2 C27 2.085(6) .
OW1 HW1A 0.818(10) .
OW1 HW1B 0.819(10) .
C25 C26 1.387(9) .
C25 H25 0.9300 .
C35 H35 0.9300 .
C9 C8 1.386(10) .
C9 H9 0.9300 .
C26 C27 1.362(9) .
C26 H26 0.9300 .
C7 C8 1.373(9) .
C7 H7 0.9300 .
C19 H19 0.9300 .
C14 H14 0.9300 .
C8 H8 0.9300 .
